data_7052078
loop_
_publ_author_name
'Bourlier, Julien'
'Hosseini, Mir Wais'
'Planeix, Jean-Marc'
'Kyritsakas, Nathalie'

_publ_section_title
;
 Molecular tectonics: generation of 1-D interdigitated and 2-D
 interwoven helical silver coordination networks by oligoethylene
 glycol based tectons bearing two benzonitrile moieties
;
_journal_issue 1
_journal_name_full 'New Journal of Chemistry'
_journal_page_first 25
_journal_paper_doi 10.1039/b611415f
_journal_volume 31
_journal_year 2007
_chemical_formula_moiety 'C22 H24 Ag N2 O5, F6 Sb'
_chemical_formula_sum 'C22 H24 Ag F6 N2 O5 Sb'
_chemical_formula_weight 740.05
_chemical_name_systematic
;
?
;
_space_group_IT_number 14
_symmetry_cell_setting monoclinic
_symmetry_space_group_name_Hall '-P 2ybc'
_symmetry_space_group_name_H-M 'P 1 21/c 1'
_atom_sites_solution_hydrogens geom
_atom_sites_solution_primary direct
_atom_sites_solution_secondary difmap
_audit_creation_method SHELXL-97
_cell_angle_alpha 90.00
_cell_angle_beta 97.0780(6)
_cell_angle_gamma 90.00
_cell_formula_units_Z 4
_cell_length_a 11.9640(1)
_cell_length_b 25.7170(4)
_cell_length_c 8.6320(2)
_cell_measurement_reflns_used 7625
_cell_measurement_temperature 173(2)
_cell_measurement_theta_max 30.034
_cell_measurement_theta_min 0.998
_cell_volume 2635.64(8)
_computing_cell_refinement 'Bruker SMART'
_computing_data_collection 'Bruker SMART'
_computing_data_reduction 'Bruker SAINT'
_computing_molecular_graphics 'Bruker SHELXTL'
_computing_publication_material 'Bruker SHELXTL'
_computing_structure_refinement 'SHELXL-97 (Sheldrick, 1997)'
_computing_structure_solution 'SHELXS-97 (Sheldrick, 1990)'
_diffrn_ambient_temperature 173(2)
_diffrn_measured_fraction_theta_full 0.998
_diffrn_measured_fraction_theta_max 0.998
_diffrn_measurement_device_type 'CCD area detector'
_diffrn_measurement_method 'phi and omega scans'
_diffrn_radiation_monochromator graphite
_diffrn_radiation_source 'fine-focus sealed tube'
_diffrn_radiation_type MoK\a
_diffrn_radiation_wavelength 0.71073
_diffrn_reflns_av_R_equivalents 0.0388
_diffrn_reflns_av_sigmaI/netI 0.0650
_diffrn_reflns_limit_h_max 16
_diffrn_reflns_limit_h_min -16
_diffrn_reflns_limit_k_max 33
_diffrn_reflns_limit_k_min -36
_diffrn_reflns_limit_l_max 12
_diffrn_reflns_limit_l_min -12
_diffrn_reflns_number 14336
_diffrn_reflns_theta_full 30.06
_diffrn_reflns_theta_max 30.06
_diffrn_reflns_theta_min 1.89
_exptl_absorpt_coefficient_mu 1.845
_exptl_absorpt_correction_T_max 0.8370
_exptl_absorpt_correction_T_min 0.7822
_exptl_absorpt_correction_type multi-scan
_exptl_absorpt_process_details sadabs
_exptl_crystal_colour colorless
_exptl_crystal_density_diffrn 1.865
_exptl_crystal_density_meas ?
_exptl_crystal_density_method 'not measured'
_exptl_crystal_description prism
_exptl_crystal_F_000 1448
_exptl_crystal_size_max 0.14
_exptl_crystal_size_mid 0.12
_exptl_crystal_size_min 0.10
_refine_diff_density_max 1.247
_refine_diff_density_min -1.131
_refine_diff_density_rms 0.124
_refine_ls_extinction_method none
_refine_ls_goodness_of_fit_ref 1.035
_refine_ls_hydrogen_treatment constr
_refine_ls_matrix_type full
_refine_ls_number_parameters 328
_refine_ls_number_reflns 7709
_refine_ls_number_restraints 0
_refine_ls_restrained_S_all 1.035
_refine_ls_R_factor_all 0.0874
_refine_ls_R_factor_gt 0.0464
_refine_ls_shift/su_max 0.002
_refine_ls_shift/su_mean 0.000
_refine_ls_structure_factor_coef Fsqd
_refine_ls_weighting_details 'calc w=1/[\s^2^(Fo^2^)+(0.0660P)^2^+0.1608P] where P=(Fo^2^+2Fc^2^)/3'
_refine_ls_weighting_scheme calc
_refine_ls_wR_factor_gt 0.1151
_refine_ls_wR_factor_ref 0.1321
_reflns_number_gt 4935
_reflns_number_total 7709
_reflns_threshold_expression >2sigma(I)
_cod_data_source_file b611415f.txt
_cod_data_source_block 4-AgSbF6
_cod_depositor_comments
;
The following automatic conversions were performed:
'_symmetry_cell_setting' value 'Monoclinic' changed to 'monoclinic'
according to '/home/saulius/struct/CIF-dictionaries/cif_core.dic'
dictionary named 'cif_core.dic' version 2.4.1 from 2010-06-29.

Automatic conversion script
Id: cif_fix_enum 1527 2010-12-29 10:47:43Z saulius 

The following automatic conversions were performed:

'_exptl_crystal_density_meas' value 'none' was changed to '?' - the
value is perceived as not measured.

Automatic conversion script
Id: cif_fix_values 3008 2015-01-20 13:52:24Z robertas 
;
_cod_original_cell_volume 2635.6(2)
_cod_original_sg_symbol_H-M P2(1)/c
_cod_database_code 7052078

loop_
_symmetry_equiv_pos_as_xyz
'x, y, z'
'-x, y+1/2, -z+1/2'
'-x, -y, -z'
'x, -y-1/2, z-1/2'

loop_
_atom_site_label
_atom_site_type_symbol
_atom_site_fract_x
_atom_site_fract_y
_atom_site_fract_z
_atom_site_U_iso_or_equiv
_atom_site_adp_type
_atom_site_occupancy
_atom_site_symmetry_multiplicity
_atom_site_calc_flag
_atom_site_refinement_flags
_atom_site_disorder_assembly
_atom_site_disorder_group
Ag1 Ag 1.26024(3) -0.163988(12) 1.15355(4) 0.04065(11) Uani 1 1 d . . .
C1 C 1.0262(3) 0.08026(15) 0.7967(4) 0.0311(8) Uani 1 1 d . . .
C2 C 0.9857(3) 0.03725(15) 0.7090(4) 0.0352(9) Uani 1 1 d . . .
H2 H 0.9305 0.0418 0.6211 0.042 Uiso 1 1 calc R . .
C3 C 1.0251(3) -0.01185(15) 0.7490(4) 0.0374(9) Uani 1 1 d . . .
H3 H 0.9971 -0.0410 0.6889 0.045 Uiso 1 1 calc R . .
C4 C 1.1059(3) -0.01858(14) 0.8774(4) 0.0313(8) Uani 1 1 d . . .
C5 C 1.1454(3) 0.02438(15) 0.9663(4) 0.0336(8) Uani 1 1 d . . .
H5 H 1.1995 0.0196 1.0555 0.040 Uiso 1 1 calc R . .
C6 C 1.1068(3) 0.07396(14) 0.9258(4) 0.0316(8) Uani 1 1 d . . .
H6 H 1.1349 0.1032 0.9855 0.038 Uiso 1 1 calc R . .
C7 C 1.1488(3) -0.06929(16) 0.9245(4) 0.0357(9) Uani 1 1 d . . .
N2 N 1.1871(3) -0.10823(13) 0.9672(4) 0.0423(8) Uani 1 1 d . . .
O1 O 0.9814(2) 0.12680(10) 0.7493(3) 0.0344(6) Uani 1 1 d . . .
C8 C 1.0395(3) 0.17279(15) 0.8117(5) 0.0388(9) Uani 1 1 d . . .
H8A H 1.1203 0.1707 0.7979 0.047 Uiso 1 1 calc R . .
H8B H 1.0333 0.1759 0.9247 0.047 Uiso 1 1 calc R . .
C9 C 0.9863(3) 0.21907(15) 0.7256(5) 0.0394(9) Uani 1 1 d . . .
H9A H 1.0385 0.2491 0.7376 0.047 Uiso 1 1 calc R . .
H9B H 0.9696 0.2110 0.6130 0.047 Uiso 1 1 calc R . .
O2 O 0.8840(2) 0.23163(10) 0.7887(3) 0.0345(6) Uani 1 1 d . . .
C10 C 0.8336(3) 0.27701(14) 0.7188(4) 0.0334(8) Uani 1 1 d . . .
H10A H 0.8031 0.2697 0.6090 0.040 Uiso 1 1 calc R . .
H10B H 0.8906 0.3049 0.7191 0.040 Uiso 1 1 calc R . .
C11 C 0.7404(3) 0.29440(15) 0.8078(4) 0.0348(9) Uani 1 1 d . . .
H11A H 0.7712 0.3031 0.9164 0.042 Uiso 1 1 calc R . .
H11B H 0.7041 0.3259 0.7586 0.042 Uiso 1 1 calc R . .
O3 O 0.6598(2) 0.25371(10) 0.8077(3) 0.0335(6) Uani 1 1 d . . .
C12 C 0.5685(4) 0.26706(15) 0.8931(5) 0.0411(10) Uani 1 1 d . . .
H12A H 0.5268 0.2972 0.8437 0.049 Uiso 1 1 calc R . .
H12B H 0.5979 0.2766 1.0016 0.049 Uiso 1 1 calc R . .
C13 C 0.4917(4) 0.22096(18) 0.8930(5) 0.0496(11) Uani 1 1 d . . .
H13A H 0.4260 0.2295 0.9475 0.059 Uiso 1 1 calc R . .
H13B H 0.4641 0.2106 0.7845 0.059 Uiso 1 1 calc R . .
O4 O 0.5553(2) 0.17951(11) 0.9720(3) 0.0429(7) Uani 1 1 d . . .
C14 C 0.4871(4) 0.14205(17) 1.0402(5) 0.0478(11) Uani 1 1 d . . .
H14A H 0.4329 0.1607 1.0979 0.057 Uiso 1 1 calc R . .
H14B H 0.5362 0.1209 1.1166 0.057 Uiso 1 1 calc R . .
C15 C 0.4235(4) 0.10661(17) 0.9248(5) 0.0444(10) Uani 1 1 d . . .
H15A H 0.3625 0.0891 0.9726 0.053 Uiso 1 1 calc R . .
H15B H 0.3892 0.1267 0.8332 0.053 Uiso 1 1 calc R . .
O5 O 0.5008(2) 0.06872(11) 0.8773(3) 0.0435(7) Uani 1 1 d . . .
C16 C 0.4572(3) 0.03095(15) 0.7768(4) 0.0322(8) Uani 1 1 d . . .
C17 C 0.5318(4) -0.00835(16) 0.7455(4) 0.0394(9) Uani 1 1 d . . .
H17 H 0.6074 -0.0077 0.7944 0.047 Uiso 1 1 calc R . .
C18 C 0.4964(4) -0.04782(16) 0.6446(5) 0.0393(9) Uani 1 1 d . . .
H18 H 0.5477 -0.0741 0.6220 0.047 Uiso 1 1 calc R . .
C19 C 0.3855(4) -0.04927(16) 0.5754(4) 0.0373(9) Uani 1 1 d . . .
C20 C 0.3115(4) -0.00977(17) 0.6057(5) 0.0411(10) Uani 1 1 d . . .
H20 H 0.2361 -0.0102 0.5562 0.049 Uiso 1 1 calc R . .
C21 C 0.3471(3) 0.03003(16) 0.7071(4) 0.0383(9) Uani 1 1 d . . .
H21 H 0.2962 0.0566 0.7288 0.046 Uiso 1 1 calc R . .
C22 C 0.3488(4) -0.08887(17) 0.4647(5) 0.0416(10) Uani 1 1 d . . .
N3 N 0.3187(3) -0.12066(14) 0.3759(4) 0.0503(9) Uani 1 1 d . . .
Sb1 Sb 0.21294(2) 0.149535(11) 0.37835(3) 0.03992(11) Uani 1 1 d . . .
F1 F 0.1895(5) 0.1236(2) 0.5760(7) 0.0700(7) Uani 0.50 1 d P . .
F2 F 0.2645(6) 0.0954(3) 0.2538(7) 0.0700(7) Uani 0.50 1 d P . .
F3 F 0.3586(3) 0.15110(13) 0.4792(5) 0.1012(14) Uani 1 1 d . . .
F4 F 0.2301(6) 0.1736(3) 0.1835(7) 0.0700(7) Uani 0.50 1 d P . .
F5 F 0.1656(7) 0.2027(3) 0.4939(8) 0.0700(7) Uani 0.50 1 d P . .
F6 F 0.0708(3) 0.14595(15) 0.2697(6) 0.133(2) Uani 1 1 d . . .
F7 F 0.2359(6) 0.0813(3) 0.3106(7) 0.0700(7) Uani 0.50 1 d P . .
F8 F 0.1556(5) 0.1014(3) 0.5017(7) 0.0700(7) Uani 0.50 1 d P . .
F9 F 0.1843(7) 0.2166(3) 0.4493(8) 0.0700(7) Uani 0.50 1 d P . .
F10 F 0.2784(6) 0.1975(3) 0.2477(7) 0.0700(7) Uani 0.50 1 d P . .

loop_
_atom_site_aniso_label
_atom_site_aniso_U_11
_atom_site_aniso_U_22
_atom_site_aniso_U_33
_atom_site_aniso_U_23
_atom_site_aniso_U_13
_atom_site_aniso_U_12
Ag1 0.0549(2) 0.02604(17) 0.04059(19) 0.00008(12) 0.00439(15) 0.00193(14)
C1 0.0258(19) 0.029(2) 0.040(2) 0.0059(16) 0.0087(16) 0.0006(15)
C2 0.037(2) 0.033(2) 0.034(2) 0.0022(16) -0.0016(17) -0.0028(17)
C3 0.042(2) 0.032(2) 0.038(2) -0.0032(17) 0.0036(17) 0.0011(18)
C4 0.034(2) 0.0225(18) 0.039(2) 0.0032(15) 0.0112(16) -0.0002(15)
C5 0.030(2) 0.036(2) 0.0341(19) 0.0024(16) 0.0003(15) 0.0006(17)
C6 0.030(2) 0.0258(19) 0.039(2) -0.0078(16) 0.0040(16) -0.0007(15)
C7 0.038(2) 0.036(2) 0.0335(19) 0.0001(17) 0.0070(17) -0.0006(18)
N2 0.053(2) 0.0286(18) 0.0451(19) 0.0023(16) 0.0050(17) 0.0087(16)
O1 0.0313(15) 0.0252(14) 0.0456(15) 0.0020(12) -0.0001(11) 0.0012(11)
C8 0.034(2) 0.028(2) 0.054(2) -0.0022(18) 0.0048(18) 0.0012(17)
C9 0.035(2) 0.031(2) 0.054(2) 0.0032(18) 0.0119(19) -0.0018(17)
O2 0.0353(15) 0.0252(14) 0.0444(15) 0.0053(12) 0.0102(12) 0.0060(11)
C10 0.038(2) 0.0255(19) 0.0369(19) 0.0067(16) 0.0056(16) 0.0007(16)
C11 0.038(2) 0.0245(19) 0.041(2) 0.0024(16) 0.0017(17) -0.0012(16)
O3 0.0371(16) 0.0270(14) 0.0376(14) 0.0005(11) 0.0085(12) 0.0007(11)
C12 0.040(2) 0.032(2) 0.052(2) 0.0051(19) 0.0125(19) 0.0072(18)
C13 0.035(2) 0.053(3) 0.061(3) 0.008(2) 0.006(2) 0.000(2)
O4 0.0454(18) 0.0311(15) 0.0534(17) 0.0031(13) 0.0108(14) -0.0071(13)
C14 0.054(3) 0.046(3) 0.045(2) -0.005(2) 0.012(2) -0.016(2)
C15 0.041(2) 0.041(2) 0.053(2) -0.013(2) 0.0134(19) -0.0119(19)
O5 0.0374(16) 0.0440(18) 0.0482(17) -0.0078(13) 0.0013(13) -0.0068(13)
C16 0.036(2) 0.032(2) 0.0294(18) 0.0019(15) 0.0051(16) -0.0058(16)
C17 0.037(2) 0.039(2) 0.042(2) 0.0052(18) 0.0019(17) 0.0015(18)
C18 0.043(3) 0.033(2) 0.043(2) 0.0034(18) 0.0077(18) 0.0038(18)
C19 0.045(3) 0.035(2) 0.0327(19) -0.0010(17) 0.0104(18) -0.0072(19)
C20 0.035(2) 0.041(2) 0.046(2) -0.0043(19) 0.0018(18) -0.0060(18)
C21 0.032(2) 0.041(2) 0.043(2) -0.0076(18) 0.0107(17) 0.0024(17)
C22 0.052(3) 0.035(2) 0.039(2) 0.0028(19) 0.0108(19) -0.003(2)
N3 0.068(3) 0.037(2) 0.047(2) -0.0069(17) 0.0114(18) -0.0080(19)
Sb1 0.03690(18) 0.03764(18) 0.04483(18) -0.00184(12) 0.00346(12) 0.00470(12)
F1 0.0832(19) 0.0613(19) 0.066(2) -0.0028(11) 0.0096(12) 0.0075(14)
F2 0.0832(19) 0.0613(19) 0.066(2) -0.0028(11) 0.0096(12) 0.0075(14)
F3 0.050(2) 0.075(2) 0.170(4) -0.049(2) -0.025(2) 0.0074(16)
F4 0.0832(19) 0.0613(19) 0.066(2) -0.0028(11) 0.0096(12) 0.0075(14)
F5 0.0832(19) 0.0613(19) 0.066(2) -0.0028(11) 0.0096(12) 0.0075(14)
F6 0.068(3) 0.088(3) 0.220(5) -0.052(3) -0.069(3) 0.041(2)
F7 0.0832(19) 0.0613(19) 0.066(2) -0.0028(11) 0.0096(12) 0.0075(14)
F8 0.0832(19) 0.0613(19) 0.066(2) -0.0028(11) 0.0096(12) 0.0075(14)
F9 0.0832(19) 0.0613(19) 0.066(2) -0.0028(11) 0.0096(12) 0.0075(14)
F10 0.0832(19) 0.0613(19) 0.066(2) -0.0028(11) 0.0096(12) 0.0075(14)

loop_
_atom_type_symbol
_atom_type_description
_atom_type_scat_dispersion_real
_atom_type_scat_dispersion_imag
_atom_type_scat_source
C C 0.0033 0.0016 'International Tables Vol C Tables 4.2.6.8 and 6.1.1.4'
H H 0.0000 0.0000 'International Tables Vol C Tables 4.2.6.8 and 6.1.1.4'
N N 0.0061 0.0033 'International Tables Vol C Tables 4.2.6.8 and 6.1.1.4'
O O 0.0106 0.0060 'International Tables Vol C Tables 4.2.6.8 and 6.1.1.4'
F F 0.0171 0.0103 'International Tables Vol C Tables 4.2.6.8 and 6.1.1.4'
Ag Ag -0.8971 1.1015 'International Tables Vol C Tables 4.2.6.8 and 6.1.1.4'
Sb Sb -0.5866 1.5461 'International Tables Vol C Tables 4.2.6.8 and 6.1.1.4'

loop_
_geom_angle_atom_site_label_1
_geom_angle_atom_site_label_2
_geom_angle_atom_site_label_3
_geom_angle
_geom_angle_site_symmetry_1
_geom_angle_site_symmetry_3
_geom_angle_publ_flag
N2 Ag1 N3 110.26(13) . 1_656 ?
N2 Ag1 O3 142.29(10) . 3_757 ?
N3 Ag1 O3 105.55(11) 1_656 3_757 ?
N2 Ag1 O2 111.27(11) . 3_757 ?
N3 Ag1 O2 108.55(11) 1_656 3_757 ?
O3 Ag1 O2 66.48(8) 3_757 3_757 ?
O1 C1 C6 123.7(4) . . ?
O1 C1 C2 116.1(3) . . ?
C6 C1 C2 120.2(4) . . ?
C3 C2 C1 120.4(4) . . ?
C3 C2 H2 119.8 . . ?
C1 C2 H2 119.8 . . ?
C2 C3 C4 119.8(4) . . ?
C2 C3 H3 120.1 . . ?
C4 C3 H3 120.1 . . ?
C3 C4 C5 119.7(3) . . ?
C3 C4 C7 121.8(4) . . ?
C5 C4 C7 118.5(3) . . ?
C6 C5 C4 120.7(3) . . ?
C6 C5 H5 119.7 . . ?
C4 C5 H5 119.7 . . ?
C5 C6 C1 119.1(4) . . ?
C5 C6 H6 120.5 . . ?
C1 C6 H6 120.5 . . ?
N2 C7 C4 176.4(4) . . ?
C7 N2 Ag1 153.3(3) . . ?
C1 O1 C8 117.2(3) . . ?
O1 C8 C9 108.0(3) . . ?
O1 C8 H8A 110.1 . . ?
C9 C8 H8A 110.1 . . ?
O1 C8 H8B 110.1 . . ?
C9 C8 H8B 110.1 . . ?
H8A C8 H8B 108.4 . . ?
O2 C9 C8 108.6(3) . . ?
O2 C9 H9A 110.0 . . ?
C8 C9 H9A 110.0 . . ?
O2 C9 H9B 110.0 . . ?
C8 C9 H9B 110.0 . . ?
H9A C9 H9B 108.3 . . ?
C10 O2 C9 111.2(3) . . ?
C10 O2 Ag1 112.6(2) . 3_757 ?
C9 O2 Ag1 123.4(2) . 3_757 ?
O2 C10 C11 109.4(3) . . ?
O2 C10 H10A 109.8 . . ?
C11 C10 H10A 109.8 . . ?
O2 C10 H10B 109.8 . . ?
C11 C10 H10B 109.8 . . ?
H10A C10 H10B 108.2 . . ?
O3 C11 C10 109.1(3) . . ?
O3 C11 H11A 109.9 . . ?
C10 C11 H11A 109.9 . . ?
O3 C11 H11B 109.9 . . ?
C10 C11 H11B 109.9 . . ?
H11A C11 H11B 108.3 . . ?
C11 O3 C12 112.5(3) . . ?
C11 O3 Ag1 115.4(2) . 3_757 ?
C12 O3 Ag1 117.1(2) . 3_757 ?
O3 C12 C13 108.4(3) . . ?
O3 C12 H12A 110.0 . . ?
C13 C12 H12A 110.0 . . ?
O3 C12 H12B 110.0 . . ?
C13 C12 H12B 110.0 . . ?
H12A C12 H12B 108.4 . . ?
O4 C13 C12 107.4(3) . . ?
O4 C13 H13A 110.2 . . ?
C12 C13 H13A 110.2 . . ?
O4 C13 H13B 110.2 . . ?
C12 C13 H13B 110.2 . . ?
H13A C13 H13B 108.5 . . ?
C13 O4 C14 113.5(3) . . ?
O4 C14 C15 114.0(4) . . ?
O4 C14 H14A 108.8 . . ?
C15 C14 H14A 108.8 . . ?
O4 C14 H14B 108.8 . . ?
C15 C14 H14B 108.8 . . ?
H14A C14 H14B 107.7 . . ?
O5 C15 C14 108.2(4) . . ?
O5 C15 H15A 110.1 . . ?
C14 C15 H15A 110.1 . . ?
O5 C15 H15B 110.1 . . ?
C14 C15 H15B 110.1 . . ?
H15A C15 H15B 108.4 . . ?
C16 O5 C15 117.1(3) . . ?
O5 C16 C21 124.1(4) . . ?
O5 C16 C17 115.8(4) . . ?
C21 C16 C17 120.1(4) . . ?
C18 C17 C16 120.3(4) . . ?
C18 C17 H17 119.9 . . ?
C16 C17 H17 119.9 . . ?
C17 C18 C19 119.9(4) . . ?
C17 C18 H18 120.1 . . ?
C19 C18 H18 120.1 . . ?
C18 C19 C20 119.7(4) . . ?
C18 C19 C22 120.4(4) . . ?
C20 C19 C22 119.7(4) . . ?
C21 C20 C19 120.4(4) . . ?
C21 C20 H20 119.8 . . ?
C19 C20 H20 119.8 . . ?
C16 C21 C20 119.6(4) . . ?
C16 C21 H21 120.2 . . ?
C20 C21 H21 120.2 . . ?
N3 C22 C19 179.7(5) . . ?
C22 N3 Ag1 163.6(3) . 1_454 ?
F8 Sb1 F5 91.5(3) . . ?
F8 Sb1 F4 149.5(3) . . ?
F5 Sb1 F4 109.0(3) . . ?
F8 Sb1 F6 82.7(3) . . ?
F5 Sb1 F6 89.2(3) . . ?
F4 Sb1 F6 75.5(3) . . ?
F8 Sb1 F3 98.1(2) . . ?
F5 Sb1 F3 93.7(3) . . ?
F4 Sb1 F3 102.7(3) . . ?
F6 Sb1 F3 176.93(18) . . ?
F8 Sb1 F9 109.7(3) . . ?
F5 Sb1 F9 18.2(3) . . ?
F4 Sb1 F9 92.0(3) . . ?
F6 Sb1 F9 91.0(3) . . ?
F3 Sb1 F9 91.5(3) . . ?
F8 Sb1 F7 68.1(3) . . ?
F5 Sb1 F7 159.6(3) . . ?
F4 Sb1 F7 89.6(3) . . ?
F6 Sb1 F7 87.5(2) . . ?
F3 Sb1 F7 90.1(2) . . ?
F9 Sb1 F7 177.5(3) . . ?
F8 Sb1 F1 28.5(2) . . ?
F5 Sb1 F1 71.3(3) . . ?
F4 Sb1 F1 177.7(3) . . ?
F6 Sb1 F1 102.3(3) . . ?
F3 Sb1 F1 79.6(3) . . ?
F9 Sb1 F1 88.6(3) . . ?
F7 Sb1 F1 89.7(3) . . ?
F8 Sb1 F10 177.2(3) . . ?
F5 Sb1 F10 90.9(3) . . ?
F4 Sb1 F10 30.0(2) . . ?
F6 Sb1 F10 98.7(3) . . ?
F3 Sb1 F10 80.3(2) . . ?
F9 Sb1 F10 72.7(3) . . ?
F7 Sb1 F10 109.5(3) . . ?
F1 Sb1 F10 152.1(3) . . ?
F8 Sb1 F2 90.3(3) . . ?
F5 Sb1 F2 178.3(3) . . ?
F4 Sb1 F2 69.4(3) . . ?
F6 Sb1 F2 91.1(2) . . ?
F3 Sb1 F2 86.0(2) . . ?
F9 Sb1 F2 160.0(3) . . ?
F7 Sb1 F2 22.2(2) . . ?
F1 Sb1 F2 110.3(3) . . ?
F10 Sb1 F2 87.3(3) . . ?

loop_
_geom_bond_atom_site_label_1
_geom_bond_atom_site_label_2
_geom_bond_distance
_geom_bond_site_symmetry_2
_geom_bond_publ_flag
Ag1 N2 2.250(3) . ?
Ag1 N3 2.255(4) 1_656 ?
Ag1 O3 2.505(3) 3_757 ?
Ag1 O2 2.543(3) 3_757 ?
C1 O1 1.354(4) . ?
C1 C6 1.390(5) . ?
C1 C2 1.393(5) . ?
C2 C3 1.377(5) . ?
C2 H2 0.9500 . ?
C3 C4 1.389(5) . ?
C3 H3 0.9500 . ?
C4 C5 1.394(5) . ?
C4 C7 1.442(5) . ?
C5 C6 1.386(5) . ?
C5 H5 0.9500 . ?
C6 H6 0.9500 . ?
C7 N2 1.143(5) . ?
O1 C8 1.442(5) . ?
C8 C9 1.503(5) . ?
C8 H8A 0.9900 . ?
C8 H8B 0.9900 . ?
C9 O2 1.436(4) . ?
C9 H9A 0.9900 . ?
C9 H9B 0.9900 . ?
O2 C10 1.415(4) . ?
O2 Ag1 2.543(3) 3_757 ?
C10 C11 1.498(5) . ?
C10 H10A 0.9900 . ?
C10 H10B 0.9900 . ?
C11 O3 1.423(4) . ?
C11 H11A 0.9900 . ?
C11 H11B 0.9900 . ?
O3 C12 1.432(5) . ?
O3 Ag1 2.505(3) 3_757 ?
C12 C13 1.500(6) . ?
C12 H12A 0.9900 . ?
C12 H12B 0.9900 . ?
C13 O4 1.432(5) . ?
C13 H13A 0.9900 . ?
C13 H13B 0.9900 . ?
O4 C14 1.435(5) . ?
C14 C15 1.488(6) . ?
C14 H14A 0.9900 . ?
C14 H14B 0.9900 . ?
C15 O5 1.438(5) . ?
C15 H15A 0.9900 . ?
C15 H15B 0.9900 . ?
O5 C16 1.363(4) . ?
C16 C21 1.379(5) . ?
C16 C17 1.397(6) . ?
C17 C18 1.370(6) . ?
C17 H17 0.9500 . ?
C18 C19 1.387(6) . ?
C18 H18 0.9500 . ?
C19 C20 1.393(6) . ?
C19 C22 1.428(6) . ?
C20 C21 1.380(5) . ?
C20 H20 0.9500 . ?
C21 H21 0.9500 . ?
C22 N3 1.147(5) . ?
N3 Ag1 2.255(4) 1_454 ?
Sb1 F8 1.821(6) . ?
Sb1 F5 1.823(8) . ?
Sb1 F4 1.827(6) . ?
Sb1 F6 1.840(3) . ?
Sb1 F3 1.850(3) . ?
Sb1 F9 1.875(8) . ?
Sb1 F7 1.881(7) . ?
Sb1 F1 1.885(6) . ?
Sb1 F10 1.904(6) . ?
Sb1 F2 1.907(7) . ?
